data_7236785
loop_
_publ_author_name
'Li, Meiqi'
'Zhang, Qi'
'He, Hongyan'
'Wang, Jian-Rong'
'Mei, Xuefeng'

_publ_section_title
;
 Vapor triggered fluorescent color changes among solvates of Emodin
;
_journal_issue 24
_journal_name_full 'Journal of Materials Chemistry C'
_journal_page_first 5970
_journal_paper_doi 10.1039/C7TC01593C
_journal_volume 5
_journal_year 2017
_chemical_formula_moiety 'C15 H10 O5, C4 H8 O2'
_chemical_formula_sum 'C19 H18 O7'
_chemical_formula_weight 358.33
_space_group_crystal_system triclinic
_space_group_IT_number 2
_space_group_name_Hall '-P 1'
_space_group_name_H-M_alt 'P -1'
_atom_sites_solution_hydrogens geom
_audit_creation_date 2016-12-12
_audit_creation_method
;
Olex2 1.2-beta
(compiled 2015.11.10 svn.r3248 for OlexSys, GUI svn.r5227)
;
_audit_update_record
;
2016-12-14 deposited with the CCDC.
2017-05-17 downloaded from the CCDC.
;
_cell_angle_alpha 112.280(5)
_cell_angle_beta 97.693(5)
_cell_angle_gamma 92.622(5)
_cell_formula_units_Z 2
_cell_length_a 5.0520(7)
_cell_length_b 13.1936(17)
_cell_length_c 13.2923(17)
_cell_measurement_reflns_used 2842
_cell_measurement_temperature 100(2)
_cell_measurement_theta_max 24.61
_cell_measurement_theta_min 2.80
_cell_volume 807.95(19)
_computing_cell_refinement 'SAINT v7.68A (Bruker, 2009)'
_computing_data_collection 'SMART (Bruker, 2009)'
_computing_data_reduction 'SAINT v7.68A (Bruker, 2009)'
_computing_molecular_graphics 'Olex2 (Dolomanov et al., 2009)'
_computing_publication_material 'Olex2 (Dolomanov et al., 2009)'
_computing_structure_refinement 'ShelXL (Sheldrick, 2015)'
_computing_structure_solution 'ShelXT (Sheldrick, 2015)'
_diffrn_ambient_temperature 100
_diffrn_measured_fraction_theta_full 0.995
_diffrn_measured_fraction_theta_max 0.995
_diffrn_measurement_device_type 'Bruker APEX-II CCD'
_diffrn_measurement_method '\f and \w scans'
_diffrn_radiation_monochromator graphite
_diffrn_radiation_type MoK\a
_diffrn_radiation_wavelength 0.71073
_diffrn_reflns_av_R_equivalents 0.0388
_diffrn_reflns_av_unetI/netI 0.0364
_diffrn_reflns_Laue_measured_fraction_full 0.995
_diffrn_reflns_Laue_measured_fraction_max 0.995
_diffrn_reflns_limit_h_max 5
_diffrn_reflns_limit_h_min -5
_diffrn_reflns_limit_k_max 15
_diffrn_reflns_limit_k_min -15
_diffrn_reflns_limit_l_max 15
_diffrn_reflns_limit_l_min -15
_diffrn_reflns_number 10730
_diffrn_reflns_point_group_measured_fraction_full 0.995
_diffrn_reflns_point_group_measured_fraction_max 0.995
_diffrn_reflns_theta_full 24.688
_diffrn_reflns_theta_max 24.688
_diffrn_reflns_theta_min 1.677
_diffrn_standards_number 0
_exptl_absorpt_coefficient_mu 0.113
_exptl_absorpt_correction_T_max 0.7451
_exptl_absorpt_correction_T_min 0.6398
_exptl_absorpt_correction_type multi-scan
_exptl_absorpt_process_details
;
SADABS-2008/1 (Bruker,2008) was used for absorption correction.
wR2(int) was 0.0980 before and 0.0540 after correction.
The Ratio of minimum to maximum transmission is 0.8587.
The \l/2 correction factor is 0.0015.
;
_exptl_crystal_colour 'clear yellowish yellow'
_exptl_crystal_colour_lustre clear
_exptl_crystal_colour_modifier yellowish
_exptl_crystal_colour_primary yellow
_exptl_crystal_density_diffrn 1.473
_exptl_crystal_density_method 'not measured'
_exptl_crystal_description needle
_exptl_crystal_F_000 376
_exptl_crystal_size_max 0.4
_exptl_crystal_size_mid 0.2
_exptl_crystal_size_min 0.15
_refine_diff_density_max 0.455
_refine_diff_density_min -0.423
_refine_diff_density_rms 0.074
_refine_ls_extinction_method none
_refine_ls_goodness_of_fit_ref 1.074
_refine_ls_hydrogen_treatment constr
_refine_ls_matrix_type full
_refine_ls_number_parameters 266
_refine_ls_number_reflns 2719
_refine_ls_number_restraints 12
_refine_ls_restrained_S_all 1.179
_refine_ls_R_factor_all 0.0786
_refine_ls_R_factor_gt 0.0568
_refine_ls_shift/su_max 0.001
_refine_ls_shift/su_mean 0.000
_refine_ls_structure_factor_coef Fsqd
_refine_ls_weighting_details 'w=1/[\s^2^(Fo^2^)+(0.1253P)^2^+0.3315P] where P=(Fo^2^+2Fc^2^)/3'
_refine_ls_weighting_scheme calc
_refine_ls_wR_factor_gt 0.1753
_refine_ls_wR_factor_ref 0.2006
_reflns_Friedel_coverage 0.000
_reflns_number_gt 1985
_reflns_number_total 2719
_reflns_threshold_expression 'I > 2\s(I)'
_cod_data_source_file c7tc01593c2.cif
_cod_data_source_block mo_2015416_0m
_cod_database_code 7236785
_shelx_space_group_comment
;
The symmetry employed for this shelxl refinement is uniquely defined
by the following loop, which should always be used as a source of
symmetry information in preference to the above space-group names.
They are only intended as comments.
;
_olex2_refinement_description
;
1. Fixed Uiso
 At 1.2 times of:
  All C(H) groups, All C(H,H) groups, All C(H,H,H,H) groups
 At 1.5 times of:
  All C(H,H,H) groups, All O(H) groups
2. Uiso/Uaniso restraints and constraints
Uanis(C17) \\sim Ueq, Uanis(C16) \\sim Ueq: with sigma of 0.005 and sigma for
terminal atoms of 0.01
3. Others
 Fixed Sof: O7B(0.5) H17A(0.5) H17B(0.5) H17C(0.5) H17D(0.5) H16A(0.5)
 H16B(0.5) H16C(0.5) H16D(0.5) C19B(0.5) H19A(0.5) H19B(0.5) C18B(0.5)
 H18A(0.5) H18B(0.5) O7A(0.5) C18A(0.5) H18C(0.5) H18D(0.5) C19A(0.5) H19C(0.5)
 H19D(0.5)
4.a Secondary CH2 refined with riding coordinates:
 C17(H17A,H17B), C17(H17C,H17D), C16(H16A,H16B), C16(H16C,H16D), C19B(H19A,
 H19B), C18B(H18A,H18B), C18A(H18C,H18D), C19A(H19C,H19D)
4.b Aromatic/amide H refined with riding coordinates:
 C2(H2), C5(H5A), C7(H7), C4(H4A)
4.c Idealised Me refined as rotating group:
 C15(H15A,H15B,H15C)
4.d Idealised tetrahedral OH refined as rotating group:
 O3(H3), O5(H5), O4(H4)
;
_shelx_shelxl_version_number 2014/7
_olex2_submission_special_instructions 'No special instructions were received'

loop_
_space_group_symop_operation_xyz
'x, y, z'
'-x, -y, -z'

loop_
_atom_site_label
_atom_site_type_symbol
_atom_site_fract_x
_atom_site_fract_y
_atom_site_fract_z
_atom_site_U_iso_or_equiv
_atom_site_adp_type
_atom_site_occupancy
_atom_site_site_symmetry_order
_atom_site_calc_flag
_atom_site_refinement_flags_posn
_atom_site_refinement_flags_adp
_atom_site_refinement_flags_occupancy
_atom_site_disorder_assembly
_atom_site_disorder_group
O3 O 1.0408(4) -0.02438(15) 0.20379(15) 0.0235(5) Uani 1 1 d . . . . .
H3 H 0.9227 -0.0196 0.1554 0.035 Uiso 1 1 calc GR . . . .
O1 O 0.6355(4) 0.05461(14) 0.12843(15) 0.0226(5) Uani 1 1 d . . . . .
O5 O 0.2466(4) 0.13693(16) 0.04836(15) 0.0270(5) Uani 1 1 d . . . . .
H5 H 0.3587 0.0914 0.0466 0.041 Uiso 1 1 calc GR . . . .
O2 O 0.6014(4) 0.34999(15) 0.53849(14) 0.0251(5) Uani 1 1 d . . . . .
O4 O 1.3446(4) 0.12021(16) 0.58369(15) 0.0256(5) Uani 1 1 d . . . . .
H4 H 1.3275 0.1730 0.6419 0.038 Uiso 1 1 calc GR . . . .
C2 C 1.1830(5) 0.0481(2) 0.3940(2) 0.0197(6) Uani 1 1 d . . . . .
H2 H 1.3131 -0.0032 0.3837 0.024 Uiso 1 1 calc R . . . .
C1 C 1.0085(5) 0.0480(2) 0.3037(2) 0.0182(6) Uani 1 1 d . . . . .
C11 C 0.8133(5) 0.12303(19) 0.3177(2) 0.0167(6) Uani 1 1 d . . . . .
C12 C 0.8040(5) 0.1990(2) 0.4260(2) 0.0168(6) Uani 1 1 d . . . . .
C10 C 0.6104(5) 0.2833(2) 0.4456(2) 0.0174(6) Uani 1 1 d . . . . .
C14 C 0.4282(5) 0.2847(2) 0.3485(2) 0.0175(6) Uani 1 1 d . . . . .
C5 C 0.2538(5) 0.3655(2) 0.3645(2) 0.0181(6) Uani 1 1 d . . . . .
H5A H 0.2500 0.4176 0.4368 0.022 Uiso 1 1 calc R . . . .
C6 C 0.0832(5) 0.3708(2) 0.2749(2) 0.0196(6) Uani 1 1 d . . . . .
C15 C -0.1010(6) 0.4599(2) 0.2920(2) 0.0237(6) Uani 1 1 d . . . . .
H15A H -0.2140 0.4584 0.3460 0.036 Uiso 1 1 calc GR . . . .
H15B H -0.2151 0.4476 0.2219 0.036 Uiso 1 1 calc GR . . . .
H15C H 0.0058 0.5316 0.3192 0.036 Uiso 1 1 calc GR . . . .
C9 C 0.6295(5) 0.1234(2) 0.2244(2) 0.0183(6) Uani 1 1 d . . . . .
C13 C 0.4356(5) 0.2059(2) 0.2419(2) 0.0172(6) Uani 1 1 d . . . . .
C7 C 0.0898(5) 0.2934(2) 0.1706(2) 0.0214(6) Uani 1 1 d . . . . .
H7 H -0.0243 0.2970 0.1095 0.026 Uiso 1 1 calc R . . . .
C8 C 0.2597(5) 0.2100(2) 0.1528(2) 0.0191(6) Uani 1 1 d . . . . .
C4 C 0.9769(5) 0.1990(2) 0.5152(2) 0.0188(6) Uani 1 1 d . . . . .
H4A H 0.9674 0.2501 0.5874 0.023 Uiso 1 1 calc R . . . .
C3 C 1.1677(5) 0.1225(2) 0.4984(2) 0.0195(6) Uani 1 1 d . . . . .
O6 O 0.3635(5) 0.28872(18) 0.77688(16) 0.0427(6) Uani 1 1 d . . . . .
O7B O 0.7220(9) 0.4050(4) 0.9829(4) 0.0273(11) Uani 0.5 1 d . . P A 1
C17 C 0.5789(11) 0.3708(4) 0.7946(3) 0.0804(15) Uani 1 1 d . U . . .
H17A H 0.7293 0.3312 0.7631 0.096 Uiso 0.5 1 calc R . P B 1
H17B H 0.5187 0.4125 0.7491 0.096 Uiso 0.5 1 calc R . P B 1
H17C H 0.6206 0.3637 0.7217 0.096 Uiso 0.5 1 calc R . P C 2
H17D H 0.5141 0.4439 0.8284 0.096 Uiso 0.5 1 calc R . P C 2
C16 C 0.3730(12) 0.2574(4) 0.8686(3) 0.0819(15) Uani 1 1 d . U . . .
H16A H 0.4762 0.1927 0.8538 0.098 Uiso 0.5 1 calc R . P D 1
H16B H 0.1873 0.2329 0.8718 0.098 Uiso 0.5 1 calc R . P D 1
H16C H 0.2708 0.3084 0.9211 0.098 Uiso 0.5 1 calc R . P E 2
H16D H 0.2729 0.1833 0.8415 0.098 Uiso 0.5 1 calc R . P E 2
C19B C 0.4859(13) 0.3374(6) 0.9747(5) 0.0334(15) Uani 0.5 1 d . . P A 1
H19A H 0.3465 0.3863 1.0028 0.040 Uiso 0.5 1 calc R . P A 1
H19B H 0.5267 0.2984 1.0246 0.040 Uiso 0.5 1 calc R . P A 1
C18B C 0.6836(13) 0.4460(5) 0.8961(5) 0.0316(14) Uani 0.5 1 d . . P A 1
H18A H 0.5639 0.5054 0.9167 0.038 Uiso 0.5 1 calc R . P A 1
H18B H 0.8594 0.4793 0.8921 0.038 Uiso 0.5 1 calc R . P A 1
O7A O 0.7761(10) 0.3480(5) 0.9489(4) 0.0359(13) Uani 0.5 1 d . . P A 2
C18A C 0.7955(12) 0.3693(6) 0.8539(5) 0.0360(15) Uani 0.5 1 d . . P A 2
H18C H 0.9024 0.4416 0.8772 0.043 Uiso 0.5 1 calc R . P A 2
H18D H 0.8985 0.3130 0.8072 0.043 Uiso 0.5 1 calc R . P A 2
C19A C 0.5835(16) 0.2540(6) 0.9203(7) 0.0459(18) Uani 0.5 1 d . . P A 2
H19C H 0.6629 0.1872 0.8769 0.055 Uiso 0.5 1 calc R . P A 2
H19D H 0.5491 0.2467 0.9890 0.055 Uiso 0.5 1 calc R . P A 2

loop_
_atom_site_aniso_label
_atom_site_aniso_U_11
_atom_site_aniso_U_22
_atom_site_aniso_U_33
_atom_site_aniso_U_23
_atom_site_aniso_U_13
_atom_site_aniso_U_12
O3 0.0246(11) 0.0212(10) 0.0205(10) 0.0034(8) 0.0022(8) 0.0065(8)
O1 0.0253(11) 0.0208(10) 0.0177(10) 0.0027(8) 0.0047(8) 0.0026(8)
O5 0.0341(12) 0.0282(11) 0.0146(10) 0.0045(8) -0.0001(8) 0.0077(9)
O2 0.0283(11) 0.0245(10) 0.0167(10) 0.0023(8) 0.0005(8) 0.0060(8)
O4 0.0261(11) 0.0286(11) 0.0218(10) 0.0112(8) -0.0029(8) 0.0055(9)
C2 0.0177(14) 0.0157(13) 0.0269(15) 0.0103(11) 0.0020(11) 0.0003(11)
C1 0.0208(14) 0.0133(12) 0.0209(14) 0.0068(10) 0.0061(11) -0.0029(10)
C11 0.0165(14) 0.0136(13) 0.0196(14) 0.0070(11) 0.0015(11) -0.0026(10)
C12 0.0172(14) 0.0146(12) 0.0195(14) 0.0078(11) 0.0036(11) -0.0022(10)
C10 0.0169(14) 0.0169(13) 0.0176(14) 0.0060(11) 0.0032(11) -0.0015(10)
C14 0.0185(14) 0.0158(13) 0.0184(14) 0.0070(11) 0.0040(11) -0.0023(11)
C5 0.0194(14) 0.0153(12) 0.0189(13) 0.0057(11) 0.0041(11) -0.0002(10)
C6 0.0189(14) 0.0194(13) 0.0235(14) 0.0118(11) 0.0039(11) 0.0000(11)
C15 0.0242(15) 0.0219(13) 0.0267(15) 0.0113(12) 0.0037(12) 0.0055(11)
C9 0.0222(14) 0.0155(12) 0.0165(13) 0.0052(11) 0.0063(11) -0.0034(11)
C13 0.0177(14) 0.0161(13) 0.0191(14) 0.0083(11) 0.0045(11) -0.0012(11)
C7 0.0204(15) 0.0251(14) 0.0203(14) 0.0115(12) 0.0004(11) 0.0013(11)
C8 0.0212(14) 0.0205(13) 0.0149(13) 0.0060(11) 0.0043(11) -0.0013(11)
C4 0.0220(15) 0.0163(13) 0.0172(13) 0.0057(11) 0.0037(11) -0.0013(11)
C3 0.0192(14) 0.0205(13) 0.0220(14) 0.0129(11) 0.0010(11) -0.0015(11)
O6 0.0616(16) 0.0392(13) 0.0206(11) 0.0088(9) -0.0011(10) -0.0128(11)
O7B 0.022(3) 0.041(3) 0.019(2) 0.013(2) 0.0038(18) -0.002(2)
C17 0.102(3) 0.091(3) 0.048(2) 0.045(2) -0.018(2) -0.051(3)
C16 0.120(3) 0.077(3) 0.041(2) 0.031(2) -0.014(2) -0.056(3)
C19B 0.030(3) 0.046(4) 0.022(3) 0.015(3) -0.002(3) -0.016(3)
C18B 0.037(4) 0.031(3) 0.025(3) 0.010(3) 0.003(3) -0.005(3)
O7A 0.031(3) 0.055(4) 0.028(3) 0.025(3) 0.002(2) 0.000(3)
C18A 0.025(3) 0.062(5) 0.038(4) 0.036(3) 0.011(3) 0.012(3)
C19A 0.054(5) 0.039(4) 0.053(4) 0.033(4) -0.005(4) -0.004(4)

loop_
_atom_type_symbol
_atom_type_description
_atom_type_scat_dispersion_real
_atom_type_scat_dispersion_imag
_atom_type_scat_source
C C 0.0033 0.0016 'International Tables Vol C Tables 4.2.6.8 and 6.1.1.4'
H H 0.0000 0.0000 'International Tables Vol C Tables 4.2.6.8 and 6.1.1.4'
O O 0.0106 0.0060 'International Tables Vol C Tables 4.2.6.8 and 6.1.1.4'

loop_
_geom_angle_atom_site_label_1
_geom_angle_atom_site_label_2
_geom_angle_atom_site_label_3
_geom_angle
C1 O3 H3 109.5
C8 O5 H5 109.5
C3 O4 H4 109.5
C1 C2 H2 119.9
C3 C2 H2 119.9
C3 C2 C1 120.1(2)
O3 C1 C2 116.9(2)
O3 C1 C11 122.4(2)
C2 C1 C11 120.6(2)
C1 C11 C12 117.9(2)
C1 C11 C9 121.2(2)
C12 C11 C9 120.9(2)
C11 C12 C10 120.4(2)
C4 C12 C11 121.4(2)
C4 C12 C10 118.2(2)
O2 C10 C12 121.2(2)
O2 C10 C14 120.8(2)
C12 C10 C14 118.0(2)
C5 C14 C10 118.9(2)
C5 C14 C13 120.7(2)
C13 C14 C10 120.5(2)
C14 C5 H5A 119.7
C14 C5 C6 120.5(2)
C6 C5 H5A 119.7
C5 C6 C15 120.5(2)
C7 C6 C5 118.8(2)
C7 C6 C15 120.7(2)
C6 C15 H15A 109.5
C6 C15 H15B 109.5
C6 C15 H15C 109.5
H15A C15 H15B 109.5
H15A C15 H15C 109.5
H15B C15 H15C 109.5
O1 C9 C11 120.7(2)
O1 C9 C13 119.7(2)
C11 C9 C13 119.5(2)
C14 C13 C9 120.6(2)
C8 C13 C14 118.6(2)
C8 C13 C9 120.8(2)
C6 C7 H7 119.1
C6 C7 C8 121.7(2)
C8 C7 H7 119.1
O5 C8 C13 123.1(2)
O5 C8 C7 117.2(2)
C7 C8 C13 119.7(2)
C12 C4 H4A 120.4
C12 C4 C3 119.3(2)
C3 C4 H4A 120.4
O4 C3 C2 117.9(2)
O4 C3 C4 121.4(2)
C2 C3 C4 120.7(2)
C16 O6 C17 111.1(3)
C19B O7B C18B 108.7(5)
O6 C17 H17A 106.7
O6 C17 H17B 106.7
O6 C17 H17C 108.0
O6 C17 H17D 108.0
H17A C17 H17B 106.6
H17C C17 H17D 107.2
C18B C17 O6 122.4(4)
C18B C17 H17A 106.7
C18B C17 H17B 106.7
C18A C17 O6 117.4(5)
C18A C17 H17C 108.0
C18A C17 H17D 108.0
O6 C16 H16A 107.8
O6 C16 H16B 107.8
O6 C16 H16C 107.1
O6 C16 H16D 107.1
O6 C16 C19B 117.9(4)
H16A C16 H16B 107.2
H16C C16 H16D 106.8
C19B C16 H16A 107.8
C19B C16 H16B 107.8
C19A C16 O6 121.0(6)
C19A C16 H16C 107.1
C19A C16 H16D 107.1
O7B C19B C16 117.6(5)
O7B C19B H19A 107.9
O7B C19B H19B 107.9
C16 C19B H19A 107.9
C16 C19B H19B 107.9
H19A C19B H19B 107.2
O7B C18B H18A 108.3
O7B C18B H18B 108.3
C17 C18B O7B 115.9(5)
C17 C18B H18A 108.3
C17 C18B H18B 108.3
H18A C18B H18B 107.4
C18A O7A C19A 109.0(6)
C17 C18A O7A 117.6(5)
C17 C18A H18C 107.9
C17 C18A H18D 107.9
O7A C18A H18C 107.9
O7A C18A H18D 107.9
H18C C18A H18D 107.2
C16 C19A O7A 114.8(6)
C16 C19A H19C 108.6
C16 C19A H19D 108.6
O7A C19A H19C 108.6
O7A C19A H19D 108.6
H19C C19A H19D 107.6

loop_
_geom_bond_atom_site_label_1
_geom_bond_atom_site_label_2
_geom_bond_distance
O3 H3 0.8400
O3 C1 1.346(3)
O1 C9 1.260(3)
O5 H5 0.8400
O5 C8 1.348(3)
O2 C10 1.223(3)
O4 H4 0.8400
O4 C3 1.357(3)
C2 H2 0.9500
C2 C1 1.390(4)
C2 C3 1.378(4)
C1 C11 1.409(4)
C11 C12 1.417(4)
C11 C9 1.449(4)
C12 C10 1.487(4)
C12 C4 1.376(4)
C10 C14 1.489(4)
C14 C5 1.386(4)
C14 C13 1.411(4)
C5 H5A 0.9500
C5 C6 1.400(4)
C6 C15 1.501(4)
C6 C7 1.381(4)
C15 H15A 0.9800
C15 H15B 0.9800
C15 H15C 0.9800
C9 C13 1.472(4)
C13 C8 1.401(4)
C7 H7 0.9500
C7 C8 1.395(4)
C4 H4A 0.9500
C4 C3 1.404(4)
O6 C17 1.429(5)
O6 C16 1.424(4)
O7B C19B 1.423(7)
O7B C18B 1.443(7)
C17 H17A 0.9900
C17 H17B 0.9900
C17 H17C 0.9900
C17 H17D 0.9900
C17 C18B 1.354(7)
C17 C18A 1.266(7)
C16 H16A 0.9900
C16 H16B 0.9900
C16 H16C 0.9900
C16 H16D 0.9900
C16 C19B 1.425(7)
C16 C19A 1.199(9)
C19B H19A 0.9900
C19B H19B 0.9900
C18B H18A 0.9900
C18B H18B 0.9900
O7A C18A 1.408(7)
O7A C19A 1.436(9)
C18A H18C 0.9900
C18A H18D 0.9900
C19A H19C 0.9900
C19A H19D 0.9900

loop_
_geom_torsion_atom_site_label_1
_geom_torsion_atom_site_label_2
_geom_torsion_atom_site_label_3
_geom_torsion_atom_site_label_4
_geom_torsion
O3 C1 C11 C12 -177.2(2)
O3 C1 C11 C9 2.2(4)
O1 C9 C13 C14 -179.1(2)
O1 C9 C13 C8 -0.9(4)
O2 C10 C14 C5 2.2(4)
O2 C10 C14 C13 -178.6(2)
C2 C1 C11 C12 0.9(4)
C2 C1 C11 C9 -179.7(2)
C1 C2 C3 O4 -179.2(2)
C1 C2 C3 C4 -0.1(4)
C1 C11 C12 C10 177.4(2)
C1 C11 C12 C4 -0.9(4)
C1 C11 C9 O1 1.8(4)
C1 C11 C9 C13 -177.6(2)
C11 C12 C10 O2 -179.4(2)
C11 C12 C10 C14 0.2(3)
C11 C12 C4 C3 0.4(4)
C11 C9 C13 C14 0.3(4)
C11 C9 C13 C8 178.5(2)
C12 C11 C9 O1 -178.8(2)
C12 C11 C9 C13 1.8(4)
C12 C10 C14 C5 -177.4(2)
C12 C10 C14 C13 1.8(4)
C12 C4 C3 O4 179.2(2)
C12 C4 C3 C2 0.1(4)
C10 C12 C4 C3 -177.9(2)
C10 C14 C5 C6 178.7(2)
C10 C14 C13 C9 -2.1(4)
C10 C14 C13 C8 179.7(2)
C14 C5 C6 C15 -178.6(2)
C14 C5 C6 C7 0.8(4)
C14 C13 C8 O5 -178.3(2)
C14 C13 C8 C7 2.4(4)
C5 C14 C13 C9 177.2(2)
C5 C14 C13 C8 -1.1(4)
C5 C6 C7 C8 0.6(4)
C6 C7 C8 O5 178.5(2)
C6 C7 C8 C13 -2.2(4)
C15 C6 C7 C8 179.9(2)
C9 C11 C12 C10 -2.0(4)
C9 C11 C12 C4 179.7(2)
C9 C13 C8 O5 3.5(4)
C9 C13 C8 C7 -175.9(2)
C13 C14 C5 C6 -0.5(4)
C4 C12 C10 O2 -1.0(4)
C4 C12 C10 C14 178.5(2)
C3 C2 C1 O3 177.8(2)
C3 C2 C1 C11 -0.4(4)
O6 C17 C18B O7B 41.8(9)
O6 C17 C18A O7A -40.8(9)
O6 C16 C19B O7B -41.5(9)
O6 C16 C19A O7A 46.1(10)
C17 O6 C16 C19B 29.5(7)
C17 O6 C16 C19A -34.7(8)
C16 O6 C17 C18B -31.3(7)
C16 O6 C17 C18A 30.2(7)
C19B O7B C18B C17 -46.2(8)
C18B O7B C19B C16 46.9(8)
C18A O7A C19A C16 -49.3(9)
C19A O7A C18A C17 47.5(9)
